data_4081102
loop_
_publ_author_name
'Hosokawa, Satomi'
'Ito, Jun-ichi'
'Nishiyama, Hisao'

_publ_section_title
;
 NCN-Pincer Cobalt Complexes Containing Bis(oxazolinyl)phenyl Ligands
;
_journal_issue 14
_journal_name_full Organometallics
_journal_page_first 3980
_journal_paper_doi 10.1021/om400450n
_journal_volume 32
_journal_year 2013
_chemical_absolute_configuration rm
_chemical_formula_sum 'C20 H27 Cl6 Co I2 N2 O3'
_chemical_formula_weight 868.87
_chemical_name_systematic
; 
 ? 
;
_space_group_IT_number 19
_symmetry_cell_setting orthorhombic
_symmetry_space_group_name_Hall 'P 2ac 2ab'
_symmetry_space_group_name_H-M 'P 21 21 21'
_atom_sites_solution_hydrogens geom
_atom_sites_solution_primary direct
_atom_sites_solution_secondary difmap
_audit_creation_method SHELXL-97
_cell_angle_alpha 90.00
_cell_angle_beta 90.00
_cell_angle_gamma 90.00
_cell_formula_units_Z 4
_cell_length_a 9.4823(17)
_cell_length_b 15.922(3)
_cell_length_c 20.425(4)
_cell_measurement_reflns_used 5666
_cell_measurement_temperature 153(2)
_cell_measurement_theta_max 28.21
_cell_measurement_theta_min 2.37
_cell_volume 3083.7(10)
_computing_cell_refinement 'Bruker SMART'
_computing_data_collection 'Bruker SMART'
_computing_data_reduction 'Bruker SAINT'
_computing_molecular_graphics 'Bruker SHELXTL'
_computing_publication_material 'Bruker SHELXTL'
_computing_structure_refinement 'SHELXL-97 (Sheldrick, 1997)'
_computing_structure_solution 'SHELXS-97 (Sheldrick, 1990)'
_diffrn_ambient_temperature 153(2)
_diffrn_detector_area_resol_mean 8.366
_diffrn_measured_fraction_theta_full 0.994
_diffrn_measured_fraction_theta_max 0.994
_diffrn_measurement_device_type 'CCD area detector'
_diffrn_measurement_method 'phi and omega scans'
_diffrn_radiation_monochromator graphite
_diffrn_radiation_source 'fine-focus sealed tube'
_diffrn_radiation_type MoK\a
_diffrn_radiation_wavelength 0.71073
_diffrn_reflns_av_R_equivalents 0.0496
_diffrn_reflns_av_sigmaI/netI 0.0567
_diffrn_reflns_limit_h_max 12
_diffrn_reflns_limit_h_min -12
_diffrn_reflns_limit_k_max 21
_diffrn_reflns_limit_k_min -18
_diffrn_reflns_limit_l_max 19
_diffrn_reflns_limit_l_min -27
_diffrn_reflns_number 20899
_diffrn_reflns_theta_full 28.31
_diffrn_reflns_theta_max 28.31
_diffrn_reflns_theta_min 1.62
_exptl_absorpt_coefficient_mu 3.103
_exptl_absorpt_correction_T_max 0.8603
_exptl_absorpt_correction_T_min 0.4562
_exptl_absorpt_correction_type empirical
_exptl_crystal_colour green
_exptl_crystal_density_diffrn 1.872
_exptl_crystal_density_method 'not measured'
_exptl_crystal_description prism
_exptl_crystal_F_000 1680
_exptl_crystal_size_max 0.30
_exptl_crystal_size_mid 0.20
_exptl_crystal_size_min 0.05
_refine_diff_density_max 1.473
_refine_diff_density_min -1.566
_refine_diff_density_rms 0.223
_refine_ls_abs_structure_details 'Flack H D (1983), Acta Cryst. A39, 876-881'
_refine_ls_abs_structure_Flack 0.07(5)
_refine_ls_extinction_coef 0.00043(8)
_refine_ls_extinction_expression Fc^*^=kFc[1+0.001xFc^2^\l^3^/sin(2\q)]^-1/4^
_refine_ls_extinction_method SHELXL
_refine_ls_goodness_of_fit_ref 1.099
_refine_ls_hydrogen_treatment mixed
_refine_ls_matrix_type full
_refine_ls_number_parameters 326
_refine_ls_number_reflns 7560
_refine_ls_number_restraints 1
_refine_ls_restrained_S_all 1.099
_refine_ls_R_factor_all 0.0865
_refine_ls_R_factor_gt 0.0616
_refine_ls_shift/su_max 0.001
_refine_ls_shift/su_mean 0.000
_refine_ls_structure_factor_coef Fsqd
_refine_ls_weighting_details 'calc w=1/[\s^2^(Fo^2^)+(0.0216P)^2^+36.5045P] where P=(Fo^2^+2Fc^2^)/3'
_refine_ls_weighting_scheme calc
_refine_ls_wR_factor_gt 0.1280
_refine_ls_wR_factor_ref 0.1503
_reflns_number_gt 6017
_reflns_number_total 7560
_reflns_threshold_expression >2sigma(I)
_cod_data_source_file om400450n_si_001.cif
_cod_data_source_block 4b
_cod_depositor_comments
;
The following automatic conversions were performed:

'_symmetry_cell_setting' value 'Orthorhombic' changed to
'orthorhombic' according to
/home/saulius/struct/CIF-dictionaries/cif_core.dic dictionary named
'cif_core.dic' version 2.4.2 from
2011-04-26.

'_exptl_absorpt_correction_type' value 'Empirical'
changed to 'empirical' according to
/home/saulius/struct/CIF-dictionaries/cif_core.dic dictionary named
'cif_core.dic' version 2.4.2 from 2011-04-26.

Automatic conversion script
Id: cif_fix_values 1891 2012-01-12 08:04:46Z andrius 
;
_cod_original_cell_volume 3083.7(9)
_cod_original_sg_symbol_H-M P2(1)2(1)2(1)
_cod_database_code 4081102

loop_
_symmetry_equiv_pos_as_xyz
'x, y, z'
'-x+1/2, -y, z+1/2'
'-x, y+1/2, -z+1/2'
'x+1/2, -y+1/2, -z'

loop_
_atom_site_label
_atom_site_type_symbol
_atom_site_fract_x
_atom_site_fract_y
_atom_site_fract_z
_atom_site_U_iso_or_equiv
_atom_site_adp_type
_atom_site_occupancy
_atom_site_symmetry_multiplicity
_atom_site_calc_flag
_atom_site_refinement_flags
Co1 Co 0.18528(13) 0.11047(9) 0.97060(6) 0.0285(2) Uani 1 1 d .
I1 I 0.45417(6) 0.11478(4) 0.94880(3) 0.03594(16) Uani 1 1 d .
I2 I -0.08563(6) 0.10818(4) 0.99139(3) 0.03572(16) Uani 1 1 d .
N1 N 0.1421(8) 0.0833(5) 0.8796(4) 0.0311(17) Uani 1 1 d .
N2 N 0.2325(9) 0.1002(5) 1.0635(4) 0.0365(19) Uani 1 1 d .
O1 O 0.0791(8) -0.0178(5) 0.8087(4) 0.0417(17) Uani 1 1 d .
O2 O 0.3064(9) 0.0129(5) 1.1429(4) 0.0438(18) Uani 1 1 d .
O3 O 0.1738(8) 0.2369(4) 0.9578(4) 0.0324(16) Uani 1 1 d D
C1 C 0.1901(10) -0.0054(6) 0.9767(5) 0.032(2) Uani 1 1 d .
C2 C 0.1606(11) -0.0521(6) 0.9213(6) 0.034(2) Uani 1 1 d .
C3 C 0.1617(12) -0.1405(7) 0.9259(7) 0.048(3) Uani 1 1 d .
H3 H 0.1408 -0.1746 0.8890 0.057 Uiso 1 1 calc R
C4 C 0.1946(12) -0.1765(6) 0.9865(7) 0.049(3) Uani 1 1 d .
H4 H 0.1968 -0.2360 0.9897 0.059 Uiso 1 1 calc R
C5 C 0.2237(13) -0.1301(7) 1.0415(6) 0.046(3) Uani 1 1 d .
H5 H 0.2444 -0.1569 1.0820 0.055 Uiso 1 1 calc R
C6 C 0.2221(11) -0.0418(6) 1.0365(5) 0.036(2) Uani 1 1 d .
C7 C 0.1295(10) 0.0024(6) 0.8675(5) 0.031(2) Uani 1 1 d .
C8 C 0.0313(12) 0.0619(7) 0.7799(6) 0.044(3) Uani 1 1 d .
H8A H -0.0729 0.0653 0.7806 0.052 Uiso 1 1 calc R
H8B H 0.0639 0.0668 0.7340 0.052 Uiso 1 1 calc R
C9 C 0.0956(11) 0.1321(6) 0.8220(5) 0.035(2) Uani 1 1 d .
H9 H 0.0193 0.1718 0.8356 0.042 Uiso 1 1 calc R
C10 C 0.3302(14) 0.1256(10) 0.7622(6) 0.064(4) Uani 1 1 d .
H10A H 0.2892 0.0905 0.7277 0.096 Uiso 1 1 calc R
H10B H 0.3687 0.0896 0.7968 0.096 Uiso 1 1 calc R
H10C H 0.4058 0.1602 0.7437 0.096 Uiso 1 1 calc R
C11 C 0.2166(15) 0.1822(8) 0.7908(6) 0.054(3) Uani 1 1 d .
H11 H 0.2610 0.2172 0.8258 0.065 Uiso 1 1 calc R
C12 C 0.155(2) 0.2414(9) 0.7396(8) 0.076(5) Uani 1 1 d .
H12A H 0.2314 0.2749 0.7202 0.114 Uiso 1 1 calc R
H12B H 0.0865 0.2788 0.7603 0.114 Uiso 1 1 calc R
H12C H 0.1087 0.2085 0.7053 0.114 Uiso 1 1 calc R
C13 C 0.2518(11) 0.0236(6) 1.0839(5) 0.032(2) Uani 1 1 d .
C14 C 0.3523(14) 0.0975(7) 1.1637(6) 0.053(3) Uani 1 1 d .
H14A H 0.4558 0.1036 1.1597 0.063 Uiso 1 1 calc R
H14B H 0.3243 0.1087 1.2095 0.063 Uiso 1 1 calc R
C15 C 0.2765(10) 0.1562(6) 1.1169(5) 0.034(2) Uani 1 1 d .
H15 H 0.3474 0.1966 1.0989 0.040 Uiso 1 1 calc R
C16 C 0.0512(14) 0.1503(9) 1.1810(7) 0.061(4) Uani 1 1 d .
H16A H 0.0961 0.1267 1.2202 0.092 Uiso 1 1 calc R
H16B H 0.0220 0.1046 1.1519 0.092 Uiso 1 1 calc R
H16C H -0.0318 0.1831 1.1940 0.092 Uiso 1 1 calc R
C17 C 0.1552(12) 0.2069(7) 1.1455(6) 0.040(2) Uani 1 1 d .
H17 H 0.1039 0.2337 1.1082 0.048 Uiso 1 1 calc R
C18 C 0.2091(15) 0.2769(9) 1.1896(7) 0.058(4) Uani 1 1 d .
H18A H 0.2598 0.2526 1.2268 0.087 Uiso 1 1 calc R
H18B H 0.1292 0.3101 1.2056 0.087 Uiso 1 1 calc R
H18C H 0.2730 0.3132 1.1647 0.087 Uiso 1 1 calc R
C19 C 0.6477(16) 0.9166(8) 0.8932(8) 0.062(4) Uani 1 1 d .
C20 C 0.7500(15) 0.9370(9) 0.0987(7) 0.055(3) Uani 1 1 d .
Cl1 Cl 0.8098(3) 0.8744(2) 0.91965(18) 0.0590(8) Uani 1 1 d .
Cl2 Cl 0.5197(4) 0.8406(4) 0.8925(3) 0.1075(19) Uani 1 1 d .
Cl3 Cl 0.6657(5) 0.9638(2) 0.8165(2) 0.0708(10) Uani 1 1 d .
Cl4 Cl 0.7318(6) 1.0144(4) 0.1588(2) 0.1012(19) Uani 1 1 d .
Cl5 Cl 0.8623(6) 0.8564(5) 0.1227(4) 0.141(3) Uani 1 1 d .
Cl6 Cl 0.5864(4) 0.8968(3) 0.0776(2) 0.0795(11) Uani 1 1 d .
H50 H 0.789(10) 0.961(6) 0.057(5) 0.02(2) Uiso 1 1 d .
H52 H 0.620(12) 0.957(7) 0.918(5) 0.03(3) Uiso 1 1 d .
H1 H 0.119(11) 0.260(7) 0.977(5) 0.041 Uiso 1 1 d D
H2 H 0.233(11) 0.266(7) 0.967(6) 0.041 Uiso 1 1 d D

loop_
_atom_site_aniso_label
_atom_site_aniso_U_11
_atom_site_aniso_U_22
_atom_site_aniso_U_33
_atom_site_aniso_U_23
_atom_site_aniso_U_13
_atom_site_aniso_U_12
Co1 0.0321(6) 0.0239(5) 0.0295(6) -0.0012(5) 0.0013(4) -0.0007(6)
I1 0.0320(3) 0.0323(3) 0.0435(3) -0.0044(3) 0.0038(3) -0.0020(3)
I2 0.0318(3) 0.0310(3) 0.0444(3) -0.0016(3) 0.0060(3) 0.0002(2)
N1 0.023(4) 0.021(3) 0.049(5) -0.001(3) 0.007(3) -0.001(3)
N2 0.041(4) 0.029(4) 0.039(5) 0.005(4) 0.008(4) 0.013(4)
O1 0.045(4) 0.041(4) 0.040(4) -0.010(3) 0.000(3) -0.007(3)
O2 0.057(5) 0.040(4) 0.034(4) 0.005(3) -0.002(4) 0.003(4)
O3 0.034(4) 0.024(3) 0.040(4) -0.004(3) 0.000(3) 0.002(3)
C1 0.021(4) 0.031(5) 0.046(6) -0.007(4) 0.004(4) 0.001(4)
C2 0.033(5) 0.028(5) 0.042(6) 0.000(4) 0.008(5) 0.001(4)
C3 0.038(6) 0.038(6) 0.067(8) -0.011(6) 0.001(6) -0.006(5)
C4 0.045(6) 0.022(4) 0.081(9) 0.011(6) 0.011(6) 0.000(4)
C5 0.051(6) 0.039(6) 0.048(6) 0.005(5) -0.007(5) 0.006(5)
C6 0.033(5) 0.028(5) 0.048(6) 0.011(4) 0.007(5) -0.002(4)
C7 0.027(4) 0.036(5) 0.030(5) -0.019(4) 0.006(4) -0.003(4)
C8 0.039(6) 0.048(6) 0.044(6) -0.005(5) 0.001(5) -0.007(5)
C9 0.040(5) 0.039(5) 0.026(5) 0.002(4) -0.003(4) -0.007(4)
C10 0.052(7) 0.104(12) 0.036(6) -0.003(7) 0.012(5) -0.033(8)
C11 0.067(8) 0.046(7) 0.049(7) -0.008(6) -0.003(6) -0.026(6)
C12 0.109(14) 0.059(9) 0.060(9) 0.019(7) -0.018(9) -0.022(9)
C13 0.038(5) 0.036(5) 0.024(5) 0.007(4) 0.003(4) 0.004(4)
C14 0.063(7) 0.045(7) 0.050(7) -0.006(5) -0.023(6) 0.012(6)
C15 0.029(5) 0.033(5) 0.039(5) -0.004(4) 0.011(4) -0.001(4)
C16 0.046(7) 0.071(9) 0.066(9) -0.011(7) 0.026(7) -0.004(7)
C17 0.044(6) 0.035(5) 0.041(6) -0.002(5) 0.002(5) 0.011(5)
C18 0.052(8) 0.058(8) 0.064(9) -0.024(7) 0.000(7) 0.006(6)
C19 0.067(9) 0.042(7) 0.077(10) -0.002(6) 0.022(8) 0.023(6)
C20 0.059(8) 0.050(7) 0.054(8) 0.007(6) 0.016(6) -0.012(6)
Cl1 0.0464(15) 0.0581(19) 0.073(2) -0.0058(17) -0.0042(14) -0.0018(15)
Cl2 0.043(2) 0.143(4) 0.136(4) 0.064(4) -0.007(2) -0.030(2)
Cl3 0.089(3) 0.063(2) 0.060(2) 0.0119(18) 0.010(2) 0.003(2)
Cl4 0.100(3) 0.121(4) 0.082(3) -0.046(3) 0.031(3) -0.055(3)
Cl5 0.090(4) 0.152(6) 0.182(7) 0.027(5) -0.045(4) 0.027(4)
Cl6 0.0559(19) 0.089(3) 0.094(3) -0.032(3) 0.0002(19) 0.000(2)

loop_
_atom_type_symbol
_atom_type_description
_atom_type_scat_dispersion_real
_atom_type_scat_dispersion_imag
_atom_type_scat_source
C C 0.0033 0.0016 'International Tables Vol C Tables 4.2.6.8 and 6.1.1.4'
H H 0.0000 0.0000 'International Tables Vol C Tables 4.2.6.8 and 6.1.1.4'
N N 0.0061 0.0033 'International Tables Vol C Tables 4.2.6.8 and 6.1.1.4'
O O 0.0106 0.0060 'International Tables Vol C Tables 4.2.6.8 and 6.1.1.4'
Co Co 0.3494 0.9721 'International Tables Vol C Tables 4.2.6.8 and 6.1.1.4'
I I -0.4742 1.8119 'International Tables Vol C Tables 4.2.6.8 and 6.1.1.4'
Cl Cl 0.1484 0.1585 'International Tables Vol C Tables 4.2.6.8 and 6.1.1.4'

loop_
_geom_angle_atom_site_label_1
_geom_angle_atom_site_label_2
_geom_angle_atom_site_label_3
_geom_angle
C1 Co1 N1 81.3(4)
C1 Co1 N2 81.1(4)
N1 Co1 N2 162.4(3)
C1 Co1 O3 176.1(4)
N1 Co1 O3 94.9(3)
N2 Co1 O3 102.7(3)
C1 Co1 I1 90.8(3)
N1 Co1 I1 92.8(2)
N2 Co1 I1 86.8(2)
O3 Co1 I1 90.3(2)
C1 Co1 I2 90.0(3)
N1 Co1 I2 86.9(2)
N2 Co1 I2 93.8(2)
O3 Co1 I2 89.0(2)
I1 Co1 I2 179.11(7)
C7 N1 C9 109.8(9)
C7 N1 Co1 114.5(7)
C9 N1 Co1 134.8(6)
C13 N2 C15 106.9(9)
C13 N2 Co1 114.9(7)
C15 N2 Co1 137.2(7)
C7 O1 C8 105.2(8)
C13 O2 C14 105.0(8)
C2 C1 C6 122.7(10)
C2 C1 Co1 118.5(8)
C6 C1 Co1 118.9(8)
C1 C2 C3 118.7(11)
C1 C2 C7 110.1(9)
C3 C2 C7 131.2(11)
C4 C3 C2 118.0(12)
C5 C4 C3 123.3(10)
C4 C5 C6 118.3(11)
C1 C6 C5 118.9(11)
C1 C6 C13 109.3(8)
C5 C6 C13 131.7(10)
N1 C7 O1 115.9(10)
N1 C7 C2 115.5(9)
O1 C7 C2 128.3(9)
O1 C8 C9 106.4(9)
N1 C9 C11 112.4(9)
N1 C9 C8 100.4(8)
C11 C9 C8 116.2(9)
C10 C11 C12 111.9(12)
C10 C11 C9 112.4(10)
C12 C11 C9 108.8(12)
N2 C13 O2 117.9(10)
N2 C13 C6 115.6(9)
O2 C13 C6 126.3(9)
O2 C14 C15 104.0(8)
N2 C15 C14 103.2(8)
N2 C15 C17 113.1(9)
C14 C15 C17 116.3(9)
C16 C17 C18 111.7(11)
C16 C17 C15 111.1(9)
C18 C17 C15 111.2(10)
Cl2 C19 Cl3 111.4(10)
Cl2 C19 Cl1 110.6(7)
Cl3 C19 Cl1 110.7(8)
Cl6 C20 Cl5 110.2(8)
Cl6 C20 Cl4 110.3(8)
Cl5 C20 Cl4 112.5(9)

loop_
_geom_bond_atom_site_label_1
_geom_bond_atom_site_label_2
_geom_bond_distance
Co1 C1 1.849(10)
Co1 N1 1.952(9)
Co1 N2 1.957(9)
Co1 O3 2.033(7)
Co1 I1 2.5892(15)
Co1 I2 2.6040(14)
N1 C7 1.317(11)
N1 C9 1.477(12)
N2 C13 1.301(12)
N2 C15 1.469(13)
O1 C7 1.332(11)
O1 C8 1.470(13)
O2 C13 1.322(12)
O2 C14 1.478(14)
C1 C2 1.384(14)
C1 C6 1.385(15)
C2 C3 1.410(14)
C2 C7 1.431(15)
C3 C4 1.398(18)
C4 C5 1.373(17)
C5 C6 1.411(15)
C6 C13 1.450(15)
C8 C9 1.536(14)
C9 C11 1.536(16)
C10 C11 1.521(19)
C11 C12 1.522(19)
C14 C15 1.517(15)
C15 C17 1.522(14)
C16 C17 1.520(17)
C17 C18 1.521(17)
C19 Cl2 1.714(16)
C19 Cl3 1.747(16)
C19 Cl1 1.762(15)
C20 Cl6 1.733(14)
C20 Cl5 1.738(16)
C20 Cl4 1.748(15)
